data_7223846
loop_
_publ_author_name
'Tan, Yee Seng'
'Halim, Siti Nadiah Abdul'
'Molloy, Kieran C.'
'Sudlow, Anna L.'
'Otero-de-la-Roza, A.'
'Tiekink, Edward R. T.'

_publ_section_title
;
 Persistence of C--H&#x22EF;\p(chelate ring) interactions in the crystal
 structures of Pd(S2COR)2. The utility of Pd(S2COR)2as precursors for
 palladium sulphide materials
;
_journal_issue 7
_journal_name_full CrystEngComm
_journal_page_first 1105
_journal_paper_doi 10.1039/C5CE02126J
_journal_volume 18
_journal_year 2016
_chemical_formula_moiety 'C12 H22 O2 Pd S4'
_chemical_formula_sum 'C12 H22 O2 Pd S4'
_chemical_formula_weight 432.93
_space_group_crystal_system triclinic
_space_group_IT_number 2
_space_group_name_Hall '-P 1'
_space_group_name_H-M_alt 'P -1'
_symmetry_space_group_name_Hall '-P 1'
_symmetry_space_group_name_H-M 'P -1'
_atom_sites_solution_hydrogens geom
_audit_creation_method SHELXL-2014/7
_audit_update_record
;
2015-04-09 deposited with the CCDC.
2016-01-11 downloaded from the CCDC.
;
_cell_angle_alpha 84.811(6)
_cell_angle_beta 76.424(6)
_cell_angle_gamma 83.388(6)
_cell_formula_units_Z 1
_cell_length_a 6.5622(4)
_cell_length_b 6.8643(5)
_cell_length_c 9.8385(7)
_cell_measurement_reflns_used 3284
_cell_measurement_temperature 100(2)
_cell_measurement_theta_max 27.4917
_cell_measurement_theta_min 2.9879
_cell_volume 427.00(5)
_computing_cell_refinement 'CrysAlis PRO (Agilent, 2012)'
_computing_data_collection 'CrysAlis PRO (Agilent, 2012)'
_computing_data_reduction 'CrysAlis PRO (Agilent, 2012)'
_computing_molecular_graphics
;
ORTEP-3 for Windows (Farrugia, 2012) and DIAMOND (Brandenburg, 2006)
;
_computing_publication_material 'SHELXL (Sheldrick, 2015)'
_computing_structure_refinement 'SHELXL (Sheldrick, 2015)'
_computing_structure_solution 'SHELXT (Sheldrick, 2015)'
_diffrn_ambient_temperature 100(2)
_diffrn_detector_area_resol_mean 10.4041
_diffrn_measured_fraction_theta_full 0.999
_diffrn_measured_fraction_theta_max 0.999
_diffrn_measurement_device_type 'Agilent Technologies SuperNova Dual diffractometer with Atlas detector'
_diffrn_measurement_method '\w scan'
_diffrn_radiation_monochromator Mirror
_diffrn_radiation_source 'SuperNova (Mo) X-ray Source'
_diffrn_radiation_type MoK\a
_diffrn_radiation_wavelength 0.71073
_diffrn_reflns_av_R_equivalents 0.0400
_diffrn_reflns_av_unetI/netI 0.0352
_diffrn_reflns_laue_measured_fraction_full 0.999
_diffrn_reflns_laue_measured_fraction_max 0.999
_diffrn_reflns_limit_h_max 8
_diffrn_reflns_limit_h_min -8
_diffrn_reflns_limit_k_max 8
_diffrn_reflns_limit_k_min -8
_diffrn_reflns_limit_l_max 12
_diffrn_reflns_limit_l_min -12
_diffrn_reflns_number 6326
_diffrn_reflns_point_group_measured_fraction_full 0.999
_diffrn_reflns_point_group_measured_fraction_max 0.999
_diffrn_reflns_theta_full 27.489
_diffrn_reflns_theta_max 27.489
_diffrn_reflns_theta_min 2.994
_diffrn_standards_decay_% 0
_diffrn_standards_interval_count 0
_diffrn_standards_interval_time 0
_diffrn_standards_number 0
_exptl_absorpt_coefficient_mu 1.570
_exptl_absorpt_correction_T_max 1.00000
_exptl_absorpt_correction_T_min 0.73672
_exptl_absorpt_correction_type multi-scan
_exptl_absorpt_process_details 'CrysAlis PRO (Agilent, 2011)'
_exptl_crystal_colour orange
_exptl_crystal_density_diffrn 1.684
_exptl_crystal_description prism
_exptl_crystal_F_000 220
_exptl_crystal_size_max 0.400
_exptl_crystal_size_mid 0.200
_exptl_crystal_size_min 0.100
_refine_diff_density_max 1.184
_refine_diff_density_min -1.227
_refine_diff_density_rms 0.126
_refine_ls_extinction_method none
_refine_ls_goodness_of_fit_ref 1.129
_refine_ls_hydrogen_treatment constr
_refine_ls_matrix_type full
_refine_ls_number_parameters 90
_refine_ls_number_reflns 1955
_refine_ls_number_restraints 0
_refine_ls_restrained_S_all 1.129
_refine_ls_R_factor_all 0.0327
_refine_ls_R_factor_gt 0.0294
_refine_ls_shift/su_max 0.000
_refine_ls_shift/su_mean 0.000
_refine_ls_structure_factor_coef Fsqd
_refine_ls_weighting_details 'w=1/[\s^2^(Fo^2^)+(0.0462P)^2^+0.0800P] where P=(Fo^2^+2Fc^2^)/3'
_refine_ls_weighting_scheme calc
_refine_ls_wR_factor_gt 0.0781
_refine_ls_wR_factor_ref 0.0829
_reflns_Friedel_coverage 0.000
_reflns_number_gt 1812
_reflns_number_total 1955
_reflns_threshold_expression 'I > 2\s(I)'
_cod_data_source_file c5ce02126j2.cif
_cod_data_source_block shelx
_cod_depositor_comments 'Adding full bibliography for 7223837--7223848.cif.'
_cod_database_code 7223846
_shelx_shelxl_version_number 2014/7
_shelx_space_group_comment
;
The symmetry employed for this shelxl refinement is uniquely defined
by the following loop, which should always be used as a source of
symmetry information in preference to the above space-group names.
They are only intended as comments.
;
_shelx_estimated_absorpt_t_min 0.572
_shelx_estimated_absorpt_t_max 0.859

loop_
_space_group_symop_operation_xyz
'x, y, z'
'-x, -y, -z'

loop_
_atom_site_label
_atom_site_type_symbol
_atom_site_fract_x
_atom_site_fract_y
_atom_site_fract_z
_atom_site_U_iso_or_equiv
_atom_site_adp_type
_atom_site_occupancy
_atom_site_site_symmetry_order
_atom_site_calc_flag
_atom_site_refinement_flags_posn
_atom_site_refinement_flags_adp
_atom_site_refinement_flags_occupancy
Pd Pd 0.5000 0.5000 0.5000 0.01657(12) Uani 1 2 d S . P
S1 S 0.29735(10) 0.69266(9) 0.67578(7) 0.01969(16) Uani 1 1 d . . .
S2 S 0.72059(10) 0.73217(9) 0.52350(7) 0.01966(16) Uani 1 1 d . . .
O1 O 0.5198(3) 0.9493(3) 0.7370(2) 0.0201(4) Uani 1 1 d . . .
C1 C 0.5180(4) 0.8119(4) 0.6545(3) 0.0181(5) Uani 1 1 d . . .
C2 C 0.7126(4) 1.0488(4) 0.7160(3) 0.0199(5) Uani 1 1 d . . .
H2A H 0.7505 1.1087 0.6192 0.024 Uiso 1 1 calc R U .
H2B H 0.8314 0.9543 0.7327 0.024 Uiso 1 1 calc R U .
C3 C 0.6644(4) 1.2063(4) 0.8210(3) 0.0198(5) Uani 1 1 d . . .
H3A H 0.6322 1.1430 0.9170 0.024 Uiso 1 1 calc R U .
H3B H 0.5380 1.2925 0.8076 0.024 Uiso 1 1 calc R U .
C4 C 0.8481(4) 1.3317(4) 0.8058(3) 0.0179(5) Uani 1 1 d . . .
H4A H 0.8892 1.3825 0.7057 0.022 Uiso 1 1 calc R U .
C5 C 0.7793(4) 1.5080(4) 0.8966(3) 0.0196(5) Uani 1 1 d . . .
H5A H 0.6587 1.5857 0.8693 0.029 Uiso 1 1 calc R U .
H5B H 0.8962 1.5899 0.8834 0.029 Uiso 1 1 calc R U .
H5C H 0.7389 1.4611 0.9954 0.029 Uiso 1 1 calc R U .
C6 C 1.0403(4) 1.2122(4) 0.8445(3) 0.0220(5) Uani 1 1 d . . .
H6A H 1.1559 1.2958 0.8301 0.033 Uiso 1 1 calc R U .
H6B H 1.0842 1.1007 0.7852 0.033 Uiso 1 1 calc R U .
H6C H 1.0040 1.1634 0.9431 0.033 Uiso 1 1 calc R U .

loop_
_atom_site_aniso_label
_atom_site_aniso_U_11
_atom_site_aniso_U_22
_atom_site_aniso_U_33
_atom_site_aniso_U_23
_atom_site_aniso_U_13
_atom_site_aniso_U_12
Pd 0.01281(16) 0.01684(17) 0.02051(17) -0.00334(11) -0.00355(11) -0.00214(11)
S1 0.0123(3) 0.0211(3) 0.0259(4) -0.0062(3) -0.0022(3) -0.0035(2)
S2 0.0141(3) 0.0209(3) 0.0233(3) -0.0057(3) -0.0004(3) -0.0038(2)
O1 0.0111(9) 0.0222(9) 0.0280(10) -0.0067(7) -0.0036(8) -0.0035(7)
C1 0.0141(12) 0.0180(12) 0.0236(13) -0.0008(10) -0.0072(10) -0.0007(9)
C2 0.0090(11) 0.0225(13) 0.0298(14) -0.0065(10) -0.0042(10) -0.0046(9)
C3 0.0102(11) 0.0225(13) 0.0281(14) -0.0066(10) -0.0053(10) -0.0008(9)
C4 0.0093(11) 0.0221(13) 0.0214(13) -0.0031(10) -0.0013(10) -0.0002(9)
C5 0.0106(12) 0.0217(13) 0.0262(14) -0.0057(10) -0.0025(10) -0.0012(9)
C6 0.0120(12) 0.0230(13) 0.0322(15) -0.0037(11) -0.0075(11) 0.0003(10)

loop_
_atom_type_symbol
_atom_type_description
_atom_type_scat_dispersion_real
_atom_type_scat_dispersion_imag
_atom_type_scat_source
C C 0.0033 0.0016 'International Tables Vol C Tables 4.2.6.8 and 6.1.1.4'
H H 0.0000 0.0000 'International Tables Vol C Tables 4.2.6.8 and 6.1.1.4'
O O 0.0106 0.0060 'International Tables Vol C Tables 4.2.6.8 and 6.1.1.4'
S S 0.1246 0.1234 'International Tables Vol C Tables 4.2.6.8 and 6.1.1.4'
Pd Pd -0.9988 1.0072 'International Tables Vol C Tables 4.2.6.8 and 6.1.1.4'

loop_
_geom_angle_atom_site_label_1
_geom_angle_atom_site_label_2
_geom_angle_atom_site_label_3
_geom_angle
_geom_angle_site_symmetry_1
_geom_angle_site_symmetry_3
S1 Pd S1 180.0 2_666 .
S1 Pd S2 75.62(2) 2_666 2_666
S1 Pd S2 104.38(2) . 2_666
S1 Pd S2 104.38(2) 2_666 .
S1 Pd S2 75.62(2) . .
S2 Pd S2 180.0 2_666 .
C1 S1 Pd 84.89(9) . .
C1 S2 Pd 85.02(9) . .
C1 O1 C2 118.1(2) . .
O1 C1 S2 126.2(2) . .
O1 C1 S1 119.5(2) . .
S2 C1 S1 114.32(15) . .
O1 C2 C3 106.2(2) . .
O1 C2 H2A 110.5 . .
C3 C2 H2A 110.5 . .
O1 C2 H2B 110.5 . .
C3 C2 H2B 110.5 . .
H2A C2 H2B 108.7 . .
C2 C3 C4 112.3(2) . .
C2 C3 H3A 109.1 . .
C4 C3 H3A 109.1 . .
C2 C3 H3B 109.1 . .
C4 C3 H3B 109.1 . .
H3A C3 H3B 107.9 . .
C6 C4 C3 111.9(2) . .
C6 C4 C5 110.1(2) . .
C3 C4 C5 110.2(2) . .
C6 C4 H4A 108.2 . .
C3 C4 H4A 108.2 . .
C5 C4 H4A 108.2 . .
C4 C5 H5A 109.5 . .
C4 C5 H5B 109.5 . .
H5A C5 H5B 109.5 . .
C4 C5 H5C 109.5 . .
H5A C5 H5C 109.5 . .
H5B C5 H5C 109.5 . .
C4 C6 H6A 109.5 . .
C4 C6 H6B 109.5 . .
H6A C6 H6B 109.5 . .
C4 C6 H6C 109.5 . .
H6A C6 H6C 109.5 . .
H6B C6 H6C 109.5 . .

loop_
_geom_bond_atom_site_label_1
_geom_bond_atom_site_label_2
_geom_bond_distance
_geom_bond_site_symmetry_2
Pd S1 2.3318(7) 2_666
Pd S1 2.3318(7) .
Pd S2 2.3332(6) 2_666
Pd S2 2.3332(6) .
S1 C1 1.706(3) .
S2 C1 1.698(3) .
O1 C1 1.302(3) .
O1 C2 1.470(3) .
C2 C3 1.518(3) .
C2 H2A 0.9900 .
C2 H2B 0.9900 .
C3 C4 1.532(3) .
C3 H3A 0.9900 .
C3 H3B 0.9900 .
C4 C6 1.530(3) .
C4 C5 1.532(3) .
C4 H4A 1.0000 .
C5 H5A 0.9800 .
C5 H5B 0.9800 .
C5 H5C 0.9800 .
C6 H6A 0.9800 .
C6 H6B 0.9800 .
C6 H6C 0.9800 .

loop_
_geom_torsion_atom_site_label_1
_geom_torsion_atom_site_label_2
_geom_torsion_atom_site_label_3
_geom_torsion_atom_site_label_4
_geom_torsion
C2 O1 C1 S2 0.8(3)
C2 O1 C1 S1 179.85(17)
Pd S2 C1 O1 175.5(2)
Pd S2 C1 S1 -3.62(12)
Pd S1 C1 O1 -175.6(2)
Pd S1 C1 S2 3.62(12)
C1 O1 C2 C3 177.2(2)
O1 C2 C3 C4 -176.61(19)
C2 C3 C4 C6 -66.5(3)
C2 C3 C4 C5 170.8(2)
